data_2101503
loop_
_publ_author_name
'Hamada, E.'
'Ishizawa, N.'
'Marumo, F.'
'Ohsumi, K.'
'Shimizugawa, Y.'
'Reizen, K.'
'Matsunami, T.'

_publ_section_title
;
 Structure of Mg~6~SO~2~(OH)~14~ determined by micro single-crystal
 X-ray diffraction
;
_journal_issue 2
_journal_name_full 'Acta Crystallographica Section B'
_journal_page_first 266
_journal_page_last 269
_journal_paper_doi 10.1107/S0108768195014443
_journal_volume 52
_journal_year 1996
_chemical_formula_sum 'H14 Mg6 O16 S'
_space_group_crystal_system orthorhombic
_space_group_IT_number 63
_space_group_name_Hall '-C 2c 2c'
_space_group_name_H-M_alt 'C c m m'
_cell_angle_alpha 90.0
_cell_angle_beta 90.0
_cell_angle_gamma 90.0
_cell_formula_units_Z 2
_cell_length_a 15.8950(10)
_cell_length_b 3.1050(10)
_cell_length_c 13.3670(10)
_cell_volume 659.64(3)
_diffrn_radiation_wavelength 1.00
_exptl_crystal_density_diffrn 2.3
_cod_data_source_file oh0055.cif
_cod_depositor_comments
;
 Updating space group information.

 Antanas Vaitkus,
 2018-06-10
;
_cod_original_sg_symbol_Hall '-C 21 -2c'
_cod_database_code 2101503

loop_
_space_group_symop_id
_space_group_symop_operation_xyz
1 x,y,z
2 -x,-y,z+1/2
3 x,-y,-z+1/2
4 -x,y,-z
5 -x,-y,-z
6 x,y,-z+1/2
7 -x,y,z+1/2
8 x,-y,z
9 x+1/2,y+1/2,z
10 -x+1/2,-y+1/2,z+1/2
11 x+1/2,-y+1/2,-z+1/2
12 -x+1/2,y+1/2,-z
13 -x+1/2,-y+1/2,-z
14 x+1/2,y+1/2,-z+1/2
15 -x+1/2,y+1/2,z+1/2
16 x+1/2,-y+1/2,z

loop_
_atom_site_label
_atom_site_fract_x
_atom_site_fract_y
_atom_site_fract_z
_atom_site_U_iso_or_equiv
Mg(1) .0 .0 .0 .018
Mg(2) .3748(5) .0 .1322 .012
S .1929(12) .0 .25 .011
O(1) .3887(13) .5 .25 .012
O(2) .1404(16) .370(16) .25 .026
O(3) .0028(10) .5 .1066(10) .009
O(4) .1290(9) .0 -.0340(10) .011
O(5) .2441(10) .0 .1511(11) .025

_cod_duplicate_entry 1100095
